data_7028036
loop_
_publ_author_name
'Matthews, Craig J.'
'Heath, Sarah L.'
'Elsegood, Mark R. J.'
'Clegg, William'
'Leese, Troy A.'
'Lockhart, Joyce C.'

_publ_section_title
;
 Differential binding of a facultative tridentate ligand
 4-(benzimidazol-2-yl)-3-thiabutanoic acid to CuII and NiII
;
_journal_issue 12
_journal_name_full 'Journal of the Chemical Society, Dalton Transactions'
_journal_page_first 1973
_journal_paper_doi 10.1039/a800543e
_journal_year 1998
_chemical_formula_sum 'C23 H30 N4 Ni O7 S2'
_chemical_formula_weight 597.34
_chemical_name_systematic
;
 ?
;
_space_group_IT_number 14
_symmetry_cell_setting monoclinic
_symmetry_space_group_name_Hall '-P 2yn'
_symmetry_space_group_name_H-M 'P 1 21/n 1'
_atom_sites_solution_hydrogens mixed
_atom_sites_solution_primary direct
_atom_sites_solution_secondary difmap
_audit_creation_method SHELXL-97
_cell_angle_alpha 90.00
_cell_angle_beta 106.4690(10)
_cell_angle_gamma 90.00
_cell_formula_units_Z 8
_cell_length_a 19.2174(8)
_cell_length_b 13.7698(6)
_cell_length_c 21.2575(9)
_cell_measurement_reflns_used 19977
_cell_measurement_temperature 160(2)
_cell_measurement_theta_max 28.49
_cell_measurement_theta_min 1.85
_cell_volume 5394.4(4)
_computing_cell_refinement 'local programs'
_computing_data_collection 'Siemens SMART'
_computing_data_reduction 'Siemens SAINT'
_computing_molecular_graphics 'Siemens SHELXTL'
_computing_publication_material 'SHELXTL and local programs'
_computing_structure_refinement 'Siemens SHELXTL'
_computing_structure_solution 'Siemens SHELXTL'
_diffrn_ambient_temperature 160(2)
_diffrn_measurement_device_type 'Siemens SMART CCD diffractometer'
_diffrn_measurement_method '\w rotation with narrow frames'
_diffrn_radiation_monochromator graphite
_diffrn_radiation_source 'fine-focus sealed tube'
_diffrn_radiation_type MoK\a
_diffrn_radiation_wavelength 0.71073
_diffrn_reflns_av_R_equivalents 0.0396
_diffrn_reflns_av_sigmaI/netI 0.0347
_diffrn_reflns_limit_h_max 25
_diffrn_reflns_limit_h_min -24
_diffrn_reflns_limit_k_max 18
_diffrn_reflns_limit_k_min -18
_diffrn_reflns_limit_l_max 28
_diffrn_reflns_limit_l_min -19
_diffrn_reflns_number 32938
_diffrn_reflns_theta_full 26.00
_diffrn_reflns_theta_max 28.50
_diffrn_reflns_theta_min 1.26
_diffrn_standards_decay_% 0
_diffrn_standards_number 0
_exptl_absorpt_coefficient_mu 0.923
_exptl_absorpt_correction_T_max 0.835
_exptl_absorpt_correction_T_min 0.730
_exptl_absorpt_correction_type empirical
_exptl_crystal_colour Blue
_exptl_crystal_density_diffrn 1.471
_exptl_crystal_density_method 'not measured'
_exptl_crystal_description Plate
_exptl_crystal_F_000 2496
_exptl_crystal_size_max 0.52
_exptl_crystal_size_mid 0.22
_exptl_crystal_size_min 0.10
_refine_diff_density_max 0.600
_refine_diff_density_min -0.802
_refine_diff_density_rms 0.095
_refine_ls_extinction_coef 0.00050(5)
_refine_ls_extinction_expression Fc^*^=kFc[1+0.001xFc^2^\l^3^/sin(2\q)]^-1/4^
_refine_ls_extinction_method SHELXL
_refine_ls_goodness_of_fit_ref 1.197
_refine_ls_hydrogen_treatment mixed
_refine_ls_matrix_type full
_refine_ls_number_parameters 680
_refine_ls_number_reflns 12423
_refine_ls_number_restraints 0
_refine_ls_restrained_S_all 1.197
_refine_ls_R_factor_all 0.0837
_refine_ls_R_factor_gt 0.0639
_refine_ls_shift/su_max 0.002
_refine_ls_shift/su_mean 0.000
_refine_ls_structure_factor_coef Fsqd
_refine_ls_weighting_details 'w=1/[\s^2^(Fo^2^)+(0.0069P)^2^+20.8738P] where P=(Fo^2^+2Fc^2^)/3'
_refine_ls_weighting_scheme calc
_refine_ls_wR_factor_gt 0.1172
_refine_ls_wR_factor_ref 0.1288
_reflns_number_gt 10202
_reflns_number_total 12423
_reflns_threshold_expression >2sigma(I)
_cod_data_source_file E800543sup1.cif
_cod_data_source_block '[Ni(L)2].3MeOH'
_cod_depositor_comments
;
The following automatic conversions were performed:

'_refine_ls_weighting_scheme' value 'calc
w=1/[\s^2^(Fo^2^)+(0.0069P)^2^+20.8738P] where P=(Fo^2^+2Fc^2^)/3'
was changed to 'calc'. New tag '_refine_ls_weighting_details' was
created. The value of the new tag was set to
'w=1/[\s^2^(Fo^2^)+(0.0069P)^2^+20.8738P] where P=(Fo^2^+2Fc^2^)/3'.

Automatic conversion script
Id: cif_fix_values 3143 2015-03-26 13:38:13Z robertas 
;
_cod_original_sg_symbol_H-M P2(1)/n
_cod_database_code 7028036

loop_
_symmetry_equiv_pos_as_xyz
'x, y, z'
'-x+1/2, y+1/2, -z+1/2'
'-x, -y, -z'
'x-1/2, -y-1/2, z-1/2'

loop_
_atom_site_label
_atom_site_type_symbol
_atom_site_fract_x
_atom_site_fract_y
_atom_site_fract_z
_atom_site_U_iso_or_equiv
_atom_site_adp_type
_atom_site_occupancy
_atom_site_calc_flag
_atom_site_refinement_flags
Ni1 Ni 0.33237(2) 0.74201(3) 0.75721(2) 0.01999(11) Uani 1 d .
C1 C 0.36635(19) 0.8854(3) 0.65293(18) 0.0206(7) Uani 1 d .
C2 C 0.2983(2) 0.9034(3) 0.60926(19) 0.0261(8) Uani 1 d .
H2 H 0.2566 0.8678 0.6112 0.031 Uiso 1 calc R
C3 C 0.2939(2) 0.9757(3) 0.5628(2) 0.0303(9) Uani 1 d .
H3 H 0.2484 0.9895 0.5322 0.036 Uiso 1 calc R
C4 C 0.3552(3) 1.0287(3) 0.5600(2) 0.0359(10) Uani 1 d .
H4 H 0.3499 1.0786 0.5281 0.043 Uiso 1 calc R
C5 C 0.4228(2) 1.0106(3) 0.6020(2) 0.0332(9) Uani 1 d .
H5 H 0.4643 1.0459 0.5994 0.040 Uiso 1 calc R
C6 C 0.4272(2) 0.9379(3) 0.6487(2) 0.0263(8) Uani 1 d .
N1 N 0.38754(16) 0.8190(2) 0.70442(15) 0.0211(6) Uani 1 d .
C7 C 0.45870(19) 0.8306(3) 0.72892(18) 0.0217(7) Uani 1 d .
N2 N 0.48490(17) 0.9008(3) 0.69737(16) 0.0273(7) Uani 1 d .
H2A H 0.5304 0.9195 0.7062 0.033 Uiso 1 calc R
C8 C 0.5053(2) 0.7735(3) 0.7841(2) 0.0302(9) Uani 1 d .
H8A H 0.5270 0.8177 0.8212 0.036 Uiso 1 calc R
H8B H 0.5454 0.7438 0.7701 0.036 Uiso 1 calc R
S1 S 0.45523(5) 0.67854(7) 0.81149(5) 0.0253(2) Uani 1 d .
C9 C 0.4541(2) 0.7273(3) 0.8897(2) 0.0300(9) Uani 1 d .
H9A H 0.4306 0.6796 0.9120 0.036 Uiso 1 calc R
H9B H 0.5047 0.7359 0.9172 0.036 Uiso 1 calc R
C10 C 0.4143(2) 0.8246(3) 0.88522(19) 0.0257(8) Uani 1 d .
O1 O 0.36392(14) 0.8421(2) 0.83303(14) 0.0261(6) Uani 1 d .
O2 O 0.43302(18) 0.8792(2) 0.93301(15) 0.0384(7) Uani 1 d .
C11 C 0.2647(2) 0.5085(3) 0.61902(19) 0.0274(8) Uani 1 d .
C12 C 0.2650(3) 0.4580(3) 0.5628(2) 0.0357(10) Uani 1 d .
H12 H 0.2346 0.4032 0.5485 0.043 Uiso 1 calc R
C13 C 0.3118(3) 0.4911(4) 0.5282(2) 0.0375(10) Uani 1 d .
H13 H 0.3139 0.4580 0.4896 0.045 Uiso 1 calc R
C14 C 0.3557(2) 0.5726(3) 0.5494(2) 0.0307(9) Uani 1 d .
H14 H 0.3872 0.5933 0.5247 0.037 Uiso 1 calc R
C15 C 0.3548(2) 0.6237(3) 0.60474(19) 0.0254(8) Uani 1 d .
H15 H 0.3844 0.6794 0.6182 0.030 Uiso 1 calc R
C16 C 0.3086(2) 0.5906(3) 0.64032(18) 0.0223(8) Uani 1 d .
N3 N 0.29654(16) 0.6242(2) 0.69811(15) 0.0214(6) Uani 1 d .
C17 C 0.2487(2) 0.5642(3) 0.71103(19) 0.0235(8) Uani 1 d .
N4 N 0.22740(18) 0.4947(2) 0.66482(16) 0.0274(7) Uani 1 d .
H4A H 0.1954 0.4488 0.6641 0.033 Uiso 1 calc R
C18 C 0.2215(2) 0.5678(3) 0.7697(2) 0.0281(8) Uani 1 d .
H18A H 0.2331 0.5057 0.7939 0.034 Uiso 1 calc R
H18B H 0.1681 0.5748 0.7554 0.034 Uiso 1 calc R
S2 S 0.26023(5) 0.66662(8) 0.82429(5) 0.0271(2) Uani 1 d .
C19 C 0.1890(2) 0.7560(3) 0.8021(2) 0.0331(10) Uani 1 d .
H19A H 0.1419 0.7217 0.7922 0.040 Uiso 1 calc R
H19B H 0.1926 0.7978 0.8408 0.040 Uiso 1 calc R
C20 C 0.18811(19) 0.8217(3) 0.7440(2) 0.0244(8) Uani 1 d .
O3 O 0.24045(13) 0.8200(2) 0.71979(13) 0.0248(6) Uani 1 d .
O4 O 0.13425(15) 0.8769(2) 0.72540(17) 0.0371(7) Uani 1 d .
Ni2 Ni -0.16305(2) -0.00354(3) 0.76054(2) 0.01791(11) Uani 1 d .
C21 C -0.1341(2) -0.1239(3) 0.64316(19) 0.0216(7) Uani 1 d .
C22 C -0.2032(2) -0.1397(3) 0.60090(19) 0.0267(8) Uani 1 d .
H22 H -0.2452 -0.1153 0.6106 0.032 Uiso 1 calc R
C23 C -0.2082(2) -0.1921(3) 0.5444(2) 0.0342(10) Uani 1 d .
H23 H -0.2546 -0.2041 0.5148 0.041 Uiso 1 calc R
C24 C -0.1465(2) -0.2278(3) 0.5297(2) 0.0352(10) Uani 1 d .
H24 H -0.1522 -0.2629 0.4901 0.042 Uiso 1 calc R
C25 C -0.0780(2) -0.2138(3) 0.5708(2) 0.0335(10) Uani 1 d .
H25 H -0.0362 -0.2387 0.5609 0.040 Uiso 1 calc R
C26 C -0.0730(2) -0.1611(3) 0.6278(2) 0.0261(8) Uani 1 d .
N5 N -0.11114(16) -0.0733(2) 0.70238(15) 0.0208(6) Uani 1 d .
C27 C -0.03994(19) -0.0805(3) 0.72149(19) 0.0217(7) Uani 1 d .
N6 N -0.01400(17) -0.1320(3) 0.67894(17) 0.0269(7) Uani 1 d .
H6 H 0.0319 -0.1448 0.6829 0.032 Uiso 1 calc R
C28 C 0.00746(19) -0.0373(3) 0.7832(2) 0.0266(8) Uani 1 d .
H28A H 0.0514 -0.0095 0.7747 0.032 Uiso 1 calc R
H28B H 0.0230 -0.0888 0.8168 0.032 Uiso 1 calc R
S3 S -0.23027(5) 0.06817(7) 0.83221(5) 0.0234(2) Uani 1 d .
C29 C -0.0407(2) 0.0057(3) 0.89204(19) 0.0284(9) Uani 1 d .
H29A H 0.0101 -0.0038 0.9189 0.034 Uiso 1 calc R
H29B H -0.0637 0.0523 0.9155 0.034 Uiso 1 calc R
C30 C -0.0804(2) -0.0907(3) 0.88608(19) 0.0243(8) Uani 1 d .
O5 O -0.12878(14) -0.10918(19) 0.83269(13) 0.0238(6) Uani 1 d .
O6 O -0.06337(17) -0.1458(2) 0.93405(14) 0.0337(7) Uani 1 d .
C31 C -0.2382(2) 0.2305(3) 0.62542(19) 0.0254(8) Uani 1 d .
C32 C -0.2446(2) 0.2813(3) 0.5676(2) 0.0326(9) Uani 1 d .
H32 H -0.2775 0.3339 0.5547 0.039 Uiso 1 calc R
C33 C -0.2009(3) 0.2516(3) 0.5300(2) 0.0380(11) Uani 1 d .
H33 H -0.2036 0.2844 0.4901 0.046 Uiso 1 calc R
C34 C -0.1525(2) 0.1736(3) 0.5494(2) 0.0318(9) Uani 1 d .
H34 H -0.1227 0.1554 0.5226 0.038 Uiso 1 calc R
C35 C -0.1472(2) 0.1226(3) 0.60691(19) 0.0247(8) Uani 1 d .
H35 H -0.1146 0.0696 0.6196 0.030 Uiso 1 calc R
C36 C -0.19125(19) 0.1517(3) 0.64534(17) 0.0195(7) Uani 1 d .
N7 N -0.19807(16) 0.1178(2) 0.70527(14) 0.0189(6) Uani 1 d .
C37 C -0.24615(19) 0.1751(3) 0.72005(19) 0.0213(7) Uani 1 d .
N8 N -0.27248(17) 0.2430(2) 0.67385(16) 0.0249(7) Uani 1 d .
H8 H -0.3054 0.2871 0.6744 0.030 Uiso 1 calc R
C38 C -0.2671(2) 0.1721(3) 0.78231(19) 0.0254(8) Uani 1 d .
H38A H -0.3207 0.1706 0.7718 0.030 Uiso 1 calc R
H38B H -0.2498 0.2320 0.8076 0.030 Uiso 1 calc R
S4 S -0.04048(5) 0.05764(7) 0.81426(5) 0.0241(2) Uani 1 d .
C39 C -0.3043(2) -0.0180(3) 0.8077(2) 0.0268(8) Uani 1 d .
H39A H -0.2999 -0.0643 0.8443 0.032 Uiso 1 calc R
H39B H -0.3504 0.0179 0.8016 0.032 Uiso 1 calc R
C40 C -0.30948(19) -0.0762(3) 0.7456(2) 0.0243(8) Uani 1 d .
O7 O -0.25657(13) -0.07694(19) 0.72177(13) 0.0233(6) Uani 1 d .
O8 O -0.36622(15) -0.1243(2) 0.72438(17) 0.0367(7) Uani 1 d .
O50 O -0.3909(2) -0.2657(3) 0.6280(2) 0.0571(10) Uani 1 d .
H50 H -0.3790 -0.2235 0.6577 0.086 Uiso 1 calc R
C50 C -0.4345(5) -0.2244(5) 0.5721(3) 0.099(3) Uani 1 d .
H50A H -0.4845 -0.2215 0.5749 0.149 Uiso 1 calc R
H50B H -0.4329 -0.2635 0.5341 0.149 Uiso 1 calc R
H50C H -0.4174 -0.1585 0.5674 0.149 Uiso 1 calc R
O51 O 0.3794(2) 0.5162(3) 0.8652(2) 0.0574(10) Uani 1 d .
H51 H 0.3941 0.4871 0.8366 0.086 Uiso 1 calc R
C51 C 0.4139(5) 0.4789(5) 0.9262(3) 0.084(2) Uani 1 d .
H51A H 0.4664 0.4879 0.9354 0.126 Uiso 1 calc R
H51B H 0.4030 0.4095 0.9271 0.126 Uiso 1 calc R
H51C H 0.3968 0.5128 0.9596 0.126 Uiso 1 calc R
O52 O 0.56825(19) 0.1002(3) 0.71233(18) 0.0464(8) Uani 1 d .
H52 H 0.5752 0.1258 0.6788 0.070 Uiso 1 calc R
C52 C 0.5199(4) 0.1573(5) 0.7346(3) 0.0705(19) Uani 1 d .
H52A H 0.5216 0.1379 0.7794 0.106 Uiso 1 calc R
H52B H 0.4706 0.1482 0.7057 0.106 Uiso 1 calc R
H52C H 0.5336 0.2258 0.7343 0.106 Uiso 1 calc R
O53 O 0.5151(3) 0.0137(4) 0.8879(2) 0.0735(13) Uani 1 d .
H53 H 0.4888 -0.0204 0.9047 0.110 Uiso 1 calc R
C53 C 0.5871(3) 0.0126(5) 0.9290(3) 0.0589(15) Uani 1 d .
H53A H 0.6165 0.0586 0.9123 0.088 Uiso 1 calc R
H53B H 0.6073 -0.0529 0.9297 0.088 Uiso 1 calc R
H53C H 0.5875 0.0314 0.9736 0.088 Uiso 1 calc R
O54 O 0.5627(2) 0.1610(3) 0.59109(19) 0.0497(9) Uani 1 d .
H54 H 0.5698 0.2198 0.5847 0.075 Uiso 1 calc R
C54 C 0.5968(3) 0.1026(4) 0.5535(3) 0.0592(16) Uani 1 d .
H54A H 0.6076 0.1423 0.5192 0.089 Uiso 1 calc R
H54B H 0.5642 0.0494 0.5333 0.089 Uiso 1 calc R
H54C H 0.6419 0.0758 0.5821 0.089 Uiso 1 calc R
O55 O 0.4208(2) 0.1733(3) 0.85041(19) 0.0581(10) Uani 1 d .
H55 H 0.4459 0.1224 0.8547 0.087 Uiso 1 calc R
C55 C 0.3902(3) 0.1816(5) 0.9039(3) 0.0548(15) Uani 1 d .
H55A H 0.4277 0.2030 0.9432 0.082 Uiso 1 calc R
H55B H 0.3713 0.1184 0.9124 0.082 Uiso 1 calc R
H55C H 0.3507 0.2292 0.8931 0.082 Uiso 1 calc R

loop_
_atom_site_aniso_label
_atom_site_aniso_U_11
_atom_site_aniso_U_22
_atom_site_aniso_U_33
_atom_site_aniso_U_23
_atom_site_aniso_U_13
_atom_site_aniso_U_12
Ni1 0.0159(2) 0.0182(2) 0.0258(2) 0.00180(19) 0.00577(18) -0.00003(18)
C1 0.0200(17) 0.0197(18) 0.0228(17) -0.0021(14) 0.0074(14) -0.0004(14)
C2 0.0212(18) 0.031(2) 0.0239(19) -0.0002(16) 0.0027(15) -0.0018(16)
C3 0.0253(19) 0.038(2) 0.026(2) 0.0039(18) 0.0045(16) 0.0015(17)
C4 0.043(2) 0.038(2) 0.028(2) 0.0076(19) 0.0110(19) -0.004(2)
C5 0.032(2) 0.036(2) 0.033(2) 0.0032(19) 0.0117(18) -0.0106(19)
C6 0.0237(18) 0.027(2) 0.028(2) -0.0001(16) 0.0079(15) -0.0057(16)
N1 0.0148(14) 0.0210(16) 0.0267(16) 0.0014(13) 0.0048(12) -0.0005(12)
C7 0.0169(16) 0.0253(19) 0.0239(18) -0.0040(15) 0.0076(14) -0.0022(14)
N2 0.0176(15) 0.0359(19) 0.0282(17) 0.0023(15) 0.0063(13) -0.0065(14)
C8 0.0189(18) 0.033(2) 0.036(2) 0.0018(18) 0.0035(16) 0.0023(16)
S1 0.0225(4) 0.0223(5) 0.0295(5) 0.0010(4) 0.0046(4) 0.0043(4)
C9 0.028(2) 0.033(2) 0.026(2) 0.0000(17) 0.0039(16) 0.0048(17)
C10 0.0247(19) 0.025(2) 0.028(2) -0.0005(16) 0.0081(16) -0.0031(16)
O1 0.0226(13) 0.0205(14) 0.0336(15) -0.0026(11) 0.0055(11) 0.0027(11)
O2 0.0434(18) 0.0386(18) 0.0313(16) -0.0076(14) 0.0075(14) -0.0011(15)
C11 0.0275(19) 0.023(2) 0.0261(19) 0.0045(16) -0.0006(16) -0.0017(16)
C12 0.044(3) 0.028(2) 0.030(2) -0.0020(18) 0.0029(19) -0.0023(19)
C13 0.047(3) 0.040(3) 0.023(2) -0.0004(19) 0.0060(19) 0.009(2)
C14 0.033(2) 0.033(2) 0.026(2) 0.0090(17) 0.0091(17) 0.0108(18)
C15 0.0215(18) 0.024(2) 0.028(2) 0.0056(16) 0.0039(15) 0.0053(15)
C16 0.0203(17) 0.0209(18) 0.0228(18) 0.0039(15) 0.0015(14) 0.0031(14)
N3 0.0203(15) 0.0196(16) 0.0234(15) 0.0025(12) 0.0049(12) -0.0030(12)
C17 0.0222(18) 0.0183(18) 0.030(2) 0.0033(15) 0.0065(15) -0.0006(14)
N4 0.0284(17) 0.0230(17) 0.0300(17) 0.0002(14) 0.0068(14) -0.0082(14)
C18 0.030(2) 0.025(2) 0.030(2) 0.0008(17) 0.0102(17) -0.0078(17)
S2 0.0274(5) 0.0272(5) 0.0281(5) 0.0027(4) 0.0101(4) -0.0031(4)
C19 0.0242(19) 0.034(2) 0.048(3) -0.002(2) 0.0217(19) -0.0012(17)
C20 0.0162(16) 0.0148(17) 0.043(2) -0.0034(16) 0.0088(16) -0.0016(14)
O3 0.0160(12) 0.0274(15) 0.0308(14) 0.0036(12) 0.0063(11) 0.0025(11)
O4 0.0173(13) 0.0340(17) 0.059(2) -0.0007(15) 0.0099(13) 0.0042(12)
Ni2 0.0153(2) 0.0157(2) 0.0217(2) 0.00088(18) 0.00362(17) -0.00026(17)
C21 0.0215(17) 0.0177(17) 0.0274(19) 0.0021(15) 0.0098(15) 0.0027(14)
C22 0.0217(18) 0.028(2) 0.029(2) -0.0024(16) 0.0057(16) 0.0010(16)
C23 0.030(2) 0.038(2) 0.033(2) -0.0036(19) 0.0048(18) -0.0008(18)
C24 0.043(2) 0.033(2) 0.032(2) -0.0094(19) 0.0155(19) 0.001(2)
C25 0.033(2) 0.034(2) 0.038(2) -0.0009(19) 0.0179(19) 0.0092(18)
C26 0.0234(18) 0.025(2) 0.032(2) 0.0050(16) 0.0109(16) 0.0046(15)
N5 0.0163(14) 0.0192(15) 0.0266(16) 0.0013(13) 0.0054(12) 0.0012(12)
C27 0.0166(16) 0.0212(18) 0.0272(19) 0.0072(15) 0.0058(14) -0.0003(14)
N6 0.0182(15) 0.0300(18) 0.0336(18) 0.0043(15) 0.0092(13) 0.0023(13)
C28 0.0148(17) 0.031(2) 0.032(2) 0.0036(17) 0.0035(15) 0.0001(15)
S3 0.0262(5) 0.0225(5) 0.0220(4) -0.0008(4) 0.0076(4) 0.0003(4)
C29 0.0267(19) 0.031(2) 0.0232(19) 0.0002(17) 0.0004(15) -0.0059(17)
C30 0.0238(18) 0.026(2) 0.0228(18) 0.0027(15) 0.0056(15) 0.0015(15)
O5 0.0217(13) 0.0193(13) 0.0267(14) 0.0046(11) 0.0007(11) -0.0034(10)
O6 0.0426(17) 0.0299(16) 0.0256(15) 0.0089(12) 0.0047(13) -0.0002(13)
C31 0.0246(18) 0.0213(19) 0.0271(19) 0.0002(15) 0.0023(15) 0.0010(15)
C32 0.041(2) 0.026(2) 0.026(2) 0.0067(17) 0.0030(18) 0.0052(18)
C33 0.055(3) 0.033(2) 0.025(2) 0.0067(18) 0.009(2) -0.007(2)
C34 0.039(2) 0.032(2) 0.027(2) -0.0023(17) 0.0125(18) -0.0048(19)
C35 0.0235(18) 0.024(2) 0.0254(19) -0.0007(15) 0.0050(15) -0.0021(15)
C36 0.0187(16) 0.0170(17) 0.0206(17) -0.0005(14) 0.0018(14) -0.0004(14)
N7 0.0176(14) 0.0184(15) 0.0199(15) 0.0008(12) 0.0039(12) -0.0002(12)
C37 0.0170(16) 0.0157(17) 0.0284(19) -0.0021(14) 0.0020(14) 0.0010(13)
N8 0.0244(16) 0.0218(16) 0.0264(16) 0.0004(13) 0.0039(13) 0.0058(13)
C38 0.0252(19) 0.0226(19) 0.030(2) -0.0010(16) 0.0113(16) 0.0008(15)
S4 0.0203(4) 0.0199(5) 0.0297(5) 0.0033(4) 0.0030(4) -0.0044(4)
C39 0.0245(19) 0.025(2) 0.035(2) -0.0006(17) 0.0152(16) -0.0009(16)
C40 0.0155(16) 0.0231(19) 0.034(2) -0.0010(16) 0.0073(15) -0.0027(14)
O7 0.0174(12) 0.0226(14) 0.0285(14) -0.0045(11) 0.0043(10) -0.0034(10)
O8 0.0178(13) 0.0311(16) 0.060(2) -0.0095(15) 0.0101(13) -0.0038(12)
O50 0.061(2) 0.041(2) 0.059(2) -0.0083(18) 0.000(2) 0.0084(19)
C50 0.153(8) 0.055(4) 0.061(4) 0.010(4) -0.016(5) -0.001(5)
O51 0.051(2) 0.040(2) 0.076(3) -0.002(2) 0.010(2) 0.0061(18)
C51 0.161(8) 0.043(4) 0.053(4) 0.009(3) 0.038(5) 0.009(4)
O52 0.0386(18) 0.053(2) 0.046(2) 0.0017(17) 0.0079(16) 0.0000(17)
C52 0.072(4) 0.072(5) 0.067(4) -0.023(4) 0.018(3) 0.012(4)
O53 0.083(3) 0.064(3) 0.066(3) 0.005(2) 0.009(2) -0.020(3)
C53 0.063(4) 0.057(4) 0.062(4) -0.014(3) 0.026(3) -0.003(3)
O54 0.066(2) 0.0334(19) 0.059(2) -0.0046(17) 0.033(2) -0.0076(18)
C54 0.062(4) 0.045(3) 0.080(4) -0.017(3) 0.036(3) -0.015(3)
O55 0.052(2) 0.076(3) 0.047(2) 0.007(2) 0.0148(18) -0.003(2)
C55 0.040(3) 0.077(4) 0.049(3) -0.018(3) 0.015(2) -0.017(3)

loop_
_atom_type_symbol
_atom_type_description
_atom_type_scat_dispersion_real
_atom_type_scat_dispersion_imag
_atom_type_scat_source
C C 0.0033 0.0016 'International Tables Vol C Tables 4.2.6.8 and 6.1.1.4'
H H 0.0000 0.0000 'International Tables Vol C Tables 4.2.6.8 and 6.1.1.4'
N N 0.0061 0.0033 'International Tables Vol C Tables 4.2.6.8 and 6.1.1.4'
O O 0.0106 0.0060 'International Tables Vol C Tables 4.2.6.8 and 6.1.1.4'
S S 0.1246 0.1234 'International Tables Vol C Tables 4.2.6.8 and 6.1.1.4'
Ni Ni 0.3393 1.1124 'International Tables Vol C Tables 4.2.6.8 and 6.1.1.4'

loop_
_geom_angle_atom_site_label_1
_geom_angle_atom_site_label_2
_geom_angle_atom_site_label_3
_geom_angle
O3 Ni1 N1 92.28(11)
O3 Ni1 N3 94.29(12)
N1 Ni1 N3 102.15(13)
O3 Ni1 O1 89.04(11)
N1 Ni1 O1 89.96(12)
N3 Ni1 O1 167.29(12)
O3 Ni1 S1 168.52(9)
N1 Ni1 S1 82.20(9)
N3 Ni1 S1 96.71(9)
O1 Ni1 S1 80.93(8)
O3 Ni1 S2 83.13(8)
N1 Ni1 S2 173.50(10)
N3 Ni1 S2 82.86(9)
O1 Ni1 S2 85.37(8)
S1 Ni1 S2 101.48(4)
C2 C1 N1 130.5(3)
C2 C1 C6 120.6(4)
N1 C1 C6 109.0(3)
C3 C2 C1 117.2(4)
C2 C3 C4 121.5(4)
C5 C4 C3 121.9(4)
C4 C5 C6 116.6(4)
N2 C6 C5 132.2(4)
N2 C6 C1 105.6(3)
C5 C6 C1 122.2(4)
C7 N1 C1 105.5(3)
C7 N1 Ni1 118.9(3)
C1 N1 Ni1 133.5(2)
N1 C7 N2 112.2(3)
N1 C7 C8 124.8(3)
N2 C7 C8 123.0(3)
C7 N2 C6 107.6(3)
C7 C8 S1 112.3(3)
C9 S1 C8 100.1(2)
C9 S1 Ni1 92.25(13)
C8 S1 Ni1 96.82(13)
C10 C9 S1 113.9(3)
O2 C10 O1 125.1(4)
O2 C10 C9 117.3(4)
O1 C10 C9 117.6(3)
C10 O1 Ni1 122.3(3)
N4 C11 C12 132.2(4)
N4 C11 C16 105.6(3)
C12 C11 C16 122.2(4)
C11 C12 C13 117.0(4)
C12 C13 C14 121.0(4)
C15 C14 C13 122.1(4)
C14 C15 C16 117.5(4)
N3 C16 C15 131.3(4)
N3 C16 C11 108.5(3)
C15 C16 C11 120.2(4)
C17 N3 C16 106.0(3)
C17 N3 Ni1 120.1(3)
C16 N3 Ni1 133.9(3)
N3 C17 N4 112.2(4)
N3 C17 C18 125.8(4)
N4 C17 C18 122.0(3)
C17 N4 C11 107.8(3)
C17 C18 S2 112.7(3)
C19 S2 C18 101.7(2)
C19 S2 Ni1 94.02(14)
C18 S2 Ni1 98.14(13)
C20 C19 S2 116.8(3)
O3 C20 O4 124.6(4)
O3 C20 C19 119.6(3)
O4 C20 C19 115.7(3)
C20 O3 Ni1 124.1(3)
O7 Ni2 N5 92.78(11)
O7 Ni2 N7 93.70(11)
N5 Ni2 N7 100.07(12)
O7 Ni2 O5 90.57(11)
N5 Ni2 O5 90.61(12)
N7 Ni2 O5 168.27(12)
O7 Ni2 S4 169.98(8)
N5 Ni2 S4 82.75(9)
N7 Ni2 S4 95.90(9)
O5 Ni2 S4 80.54(7)
O7 Ni2 S3 83.76(8)
N5 Ni2 S3 175.36(9)
N7 Ni2 S3 83.28(9)
O5 Ni2 S3 86.35(8)
S4 Ni2 S3 100.17(4)
C22 C21 N5 131.2(3)
C22 C21 C26 120.1(4)
N5 C21 C26 108.8(3)
C23 C22 C21 117.4(4)
C22 C23 C24 121.6(4)
C25 C24 C23 122.0(4)
C24 C25 C26 116.4(4)
N6 C26 C25 132.1(4)
N6 C26 C21 105.3(3)
C25 C26 C21 122.6(4)
C27 N5 C21 106.0(3)
C27 N5 Ni2 119.6(3)
C21 N5 Ni2 134.4(2)
N5 C27 N6 112.4(3)
N5 C27 C28 124.3(4)
N6 C27 C28 123.3(3)
C27 N6 C26 107.5(3)
C27 C28 S4 111.0(3)
C38 S3 C39 101.87(19)
C38 S3 Ni2 98.11(13)
C39 S3 Ni2 93.81(13)
C30 C29 S4 113.7(3)
O6 C30 O5 124.6(4)
O6 C30 C29 117.2(3)
O5 C30 C29 118.1(3)
C30 O5 Ni2 121.1(2)
N8 C31 C32 131.0(4)
N8 C31 C36 105.9(3)
C32 C31 C36 123.2(4)
C33 C32 C31 116.7(4)
C32 C33 C34 121.2(4)
C35 C34 C33 121.6(4)
C34 C35 C36 117.8(4)
C35 C36 N7 132.0(3)
C35 C36 C31 119.5(4)
N7 C36 C31 108.4(3)
C37 N7 C36 105.7(3)
C37 N7 Ni2 119.4(3)
C36 N7 Ni2 134.1(2)
N7 C37 N8 112.7(3)
N7 C37 C38 125.4(3)
N8 C37 C38 121.9(3)
C37 N8 C31 107.3(3)
C37 C38 S3 112.7(3)
C29 S4 C28 100.3(2)
C29 S4 Ni2 92.26(13)
C28 S4 Ni2 95.85(12)
C40 C39 S3 116.5(3)
O8 C40 O7 125.1(4)
O8 C40 C39 115.4(3)
O7 C40 C39 119.4(3)
C40 O7 Ni2 123.9(2)

loop_
_geom_bond_atom_site_label_1
_geom_bond_atom_site_label_2
_geom_bond_distance
Ni1 O3 2.027(3)
Ni1 N1 2.045(3)
Ni1 N3 2.047(3)
Ni1 O1 2.076(3)
Ni1 S1 2.4750(10)
Ni1 S2 2.4807(11)
C1 C2 1.395(5)
C1 N1 1.395(5)
C1 C6 1.399(5)
C2 C3 1.387(6)
C3 C4 1.401(6)
C4 C5 1.374(6)
C5 C6 1.396(6)
C6 N2 1.381(5)
N1 C7 1.328(4)
C7 N2 1.353(5)
C7 C8 1.483(5)
C8 S1 1.815(4)
S1 C9 1.799(4)
C9 C10 1.532(6)
C10 O2 1.233(5)
C10 O1 1.272(5)
C11 N4 1.376(5)
C11 C12 1.384(6)
C11 C16 1.407(5)
C12 C13 1.390(7)
C13 C14 1.399(7)
C14 C15 1.376(6)
C15 C16 1.396(5)
C16 N3 1.392(5)
N3 C17 1.322(5)
C17 N4 1.349(5)
C17 C18 1.483(5)
C18 S2 1.806(4)
S2 C19 1.801(4)
C19 C20 1.527(6)
C20 O3 1.253(4)
C20 O4 1.254(5)
Ni2 O7 2.023(3)
Ni2 N5 2.036(3)
Ni2 N7 2.044(3)
Ni2 O5 2.081(3)
Ni2 S4 2.4569(10)
Ni2 S3 2.4659(11)
C21 C22 1.393(5)
C21 N5 1.397(5)
C21 C26 1.400(5)
C22 C23 1.381(6)
C23 C24 1.398(6)
C24 C25 1.372(6)
C25 C26 1.392(6)
C26 N6 1.390(5)
N5 C27 1.316(4)
C27 N6 1.351(5)
C27 C28 1.493(5)
C28 S4 1.827(4)
S3 C38 1.802(4)
S3 C39 1.811(4)
C29 C30 1.520(5)
C29 S4 1.802(4)
C30 O6 1.238(5)
C30 O5 1.272(4)
C31 N8 1.382(5)
C31 C32 1.389(6)
C31 C36 1.398(5)
C32 C33 1.375(7)
C33 C34 1.404(6)
C34 C35 1.388(6)
C35 C36 1.391(5)
C36 N7 1.397(5)
N7 C37 1.319(5)
C37 N8 1.346(5)
C37 C38 1.489(5)
C39 C40 1.525(6)
C40 O8 1.246(4)
C40 O7 1.258(4)
O50 C50 1.369(7)
O51 C51 1.378(7)
O52 C52 1.398(7)
O53 C53 1.412(7)
O54 C54 1.416(6)
O55 C55 1.425(6)
